data_7026302
loop_
_publ_author_name
'Feng, Xun'
'Liu, Bin'
'Wang, Li-Ya'
'Zhao, Jian-She'
'Wang, Jian Ge'
'Weng, Ng Seik'
'Shi, Xin-Ge'

_publ_section_title
;
 A series of lanthanide-organic polymers incorporating
 nitrogen-heterocyclic and aliphatic carboxylate mixed-ligands:
 structures, luminescent and magnetic properties.
;
_journal_issue 34
_journal_name_full 'Dalton transactions (Cambridge, England : 2003)'
_journal_page_first 8038
_journal_page_last 8049
_journal_paper_doi 10.1039/c0dt00333f
_journal_volume 39
_journal_year 2010
_chemical_formula_sum 'C33 H45 Gd3 N8 O24'
_chemical_formula_weight 1409.52
_chemical_name_systematic
;

?

;
_space_group_IT_number 15
_symmetry_cell_setting monoclinic
_symmetry_space_group_name_Hall '-C 2yc'
_symmetry_space_group_name_H-M 'C 1 2/c 1'
_atom_sites_solution_hydrogens geom
_atom_sites_solution_primary direct
_atom_sites_solution_secondary difmap
_audit_creation_method SHELXL-97
_cell_angle_alpha 90.00
_cell_angle_beta 94.8870(10)
_cell_angle_gamma 90.00
_cell_formula_units_Z 4
_cell_length_a 35.058(3)
_cell_length_b 9.2135(8)
_cell_length_c 13.2650(12)
_cell_measurement_reflns_used 8021
_cell_measurement_temperature 296(2)
_cell_measurement_theta_max 28.22
_cell_measurement_theta_min 2.33
_cell_volume 4269.1(6)
_computing_cell_refinement 'Bruker SMART'
_computing_data_collection 'Bruker SMART'
_computing_data_reduction 'Bruker SAINT'
_computing_molecular_graphics 'Bruker SHELXTL'
_computing_publication_material 'Bruker SHELXTL'
_computing_structure_refinement 'SHELXL-97 (Sheldrick, 1997)'
_computing_structure_solution 'SHELXS-97 (Sheldrick, 1990)'
_diffrn_ambient_temperature 296(2)
_diffrn_measured_fraction_theta_full 1.000
_diffrn_measured_fraction_theta_max 1.000
_diffrn_measurement_device_type 'CCD area detector'
_diffrn_measurement_method 'phi and omega scans'
_diffrn_radiation_monochromator graphite
_diffrn_radiation_source 'fine-focus sealed tube'
_diffrn_radiation_type MoK\a
_diffrn_radiation_wavelength 0.71073
_diffrn_reflns_av_R_equivalents 0.0296
_diffrn_reflns_av_sigmaI/netI 0.0251
_diffrn_reflns_limit_h_max 42
_diffrn_reflns_limit_h_min -42
_diffrn_reflns_limit_k_max 11
_diffrn_reflns_limit_k_min -11
_diffrn_reflns_limit_l_max 16
_diffrn_reflns_limit_l_min -16
_diffrn_reflns_number 15818
_diffrn_reflns_theta_full 25.50
_diffrn_reflns_theta_max 25.50
_diffrn_reflns_theta_min 2.29
_diffrn_standards_decay_% 0
_diffrn_standards_interval_count 0
_diffrn_standards_interval_time 0
_diffrn_standards_number 0
_exptl_absorpt_coefficient_mu 4.708
_exptl_absorpt_correction_T_max 0.4683
_exptl_absorpt_correction_T_min 0.2896
_exptl_absorpt_correction_type multi-scan
_exptl_absorpt_process_details sadabs
_exptl_crystal_colour colourless
_exptl_crystal_density_diffrn 2.193
_exptl_crystal_density_method 'not measured'
_exptl_crystal_description block
_exptl_crystal_F_000 2732
_exptl_crystal_size_max 0.35
_exptl_crystal_size_mid 0.25
_exptl_crystal_size_min 0.19
_refine_diff_density_max 0.930
_refine_diff_density_min -1.852
_refine_diff_density_rms 0.107
_refine_ls_extinction_method none
_refine_ls_goodness_of_fit_ref 1.021
_refine_ls_hydrogen_treatment constr
_refine_ls_matrix_type full
_refine_ls_number_parameters 327
_refine_ls_number_reflns 3975
_refine_ls_number_restraints 64
_refine_ls_restrained_S_all 1.028
_refine_ls_R_factor_all 0.0244
_refine_ls_R_factor_gt 0.0213
_refine_ls_shift/su_max 0.001
_refine_ls_shift/su_mean 0.000
_refine_ls_structure_factor_coef Fsqd
_refine_ls_weighting_details 'calc w=1/[\s^2^(Fo^2^)+(0.0285P)^2^+11.8699P] where P=(Fo^2^+2Fc^2^)/3'
_refine_ls_weighting_scheme calc
_refine_ls_wR_factor_gt 0.0521
_refine_ls_wR_factor_ref 0.0536
_reflns_number_gt 3650
_reflns_number_total 3975
_reflns_threshold_expression >2sigma(I)
_cod_data_source_file c0dt00333f.txt
_cod_data_source_block 3gd
_cod_depositor_comments
;
The following automatic conversions were performed:

'_symmetry_cell_setting' value 'Monoclinic' changed to 'monoclinic'
according to /home/saulius/struct/CIF-dictionaries/cif_core.dic
dictionary named 'cif_core.dic' version 2.4.2 from 2011-04-26.

Automatic conversion script
Id: cif_fix_values 1891 2012-01-12 08:04:46Z andrius 
;
_cod_original_cell_volume 4269.1(7)
_cod_original_sg_symbol_H-M C2/c
_cod_database_code 7026302

loop_
_symmetry_equiv_pos_as_xyz
'x, y, z'
'-x, y, -z+1/2'
'x+1/2, y+1/2, z'
'-x+1/2, y+1/2, -z+1/2'
'-x, -y, -z'
'x, -y, z-1/2'
'-x+1/2, -y+1/2, -z'
'x+1/2, -y+1/2, z-1/2'

loop_
_atom_site_label
_atom_site_type_symbol
_atom_site_fract_x
_atom_site_fract_y
_atom_site_fract_z
_atom_site_U_iso_or_equiv
_atom_site_adp_type
_atom_site_occupancy
_atom_site_symmetry_multiplicity
_atom_site_calc_flag
_atom_site_refinement_flags
_atom_site_disorder_group
C17 C 0.0000 0.5000 0.5000 0.0392(9) Uani 0.412(12) 2 d SPDU 1
H17A H 0.0064 0.4042 0.5244 0.047 Uiso 0.206(6) 1 d PR 1
O9 O -0.0084(2) 0.5672(13) 0.5723(6) 0.0386(9) Uani 0.412(12) 1 d PDU 1
C17' C 0.0000 0.5000 0.5000 0.0393(9) Uani 0.588(12) 2 d SPDU 2
H17B H -0.0064 0.5958 0.4756 0.047 Uiso 0.294(6) 1 d PR 2
O9' O -0.00439(17) 0.5046(10) 0.5841(4) 0.0384(9) Uani 0.588(12) 1 d PDU 2
Gd1 Gd 0.109557(5) 0.069438(17) 0.629505(12) 0.01406(6) Uani 1 1 d . .
Gd2 Gd 0.0000 0.62184(3) 0.7500 0.01807(7) Uani 1 2 d S .
O1 O 0.09996(7) -0.0412(3) 0.78656(17) 0.0206(5) Uani 1 1 d . .
O2 O 0.10764(8) -0.0680(3) 0.95223(18) 0.0243(6) Uani 1 1 d . .
O3 O 0.17046(7) 0.0032(3) 1.09689(18) 0.0249(6) Uani 1 1 d . .
O4 O 0.22329(8) 0.1343(3) 1.0849(2) 0.0378(7) Uani 1 1 d . .
O5 O 0.07103(7) 0.2343(3) 0.72091(19) 0.0264(6) Uani 1 1 d . .
O6 O 0.04731(9) 0.4478(3) 0.7582(2) 0.0343(7) Uani 1 1 d . .
O7 O 0.04955(8) 0.7326(3) 0.6619(2) 0.0317(6) Uani 1 1 d . .
O8 O 0.09841(7) 0.8205(3) 0.58508(19) 0.0245(6) Uani 1 1 d . .
O10 O 0.04189(8) 0.0466(4) 0.5672(3) 0.0539(10) Uani 1 1 d . .
H1W H 0.0307 -0.0351 0.5696 0.081 Uiso 1 1 d R .
H2W H 0.0198 0.0756 0.5802 0.081 Uiso 1 1 d R .
O11 O -0.03420(9) 0.8085(4) 0.6513(2) 0.0437(8) Uani 1 1 d . .
H3W H -0.0404 0.8201 0.5884 0.066 Uiso 1 1 d R .
H4W H -0.0517 0.8561 0.6774 0.066 Uiso 1 1 d R .
O12 O -0.02474(11) 0.1744(5) 0.6069(3) 0.0784(13) Uani 1 1 d . .
H5W H -0.0191 0.2635 0.6009 0.118 Uiso 1 1 d R .
H6W H -0.0345 0.1837 0.6630 0.118 Uiso 1 1 d R .
N1 N 0.15434(8) 0.1635(3) 0.7815(2) 0.0209(6) Uani 1 1 d . .
N2 N 0.20067(9) 0.2272(3) 0.8952(2) 0.0251(7) Uani 1 1 d . .
H2 H 0.2211 0.2691 0.9214 0.030 Uiso 1 1 calc R .
N3 N 0.11229(9) 0.3379(3) 0.5759(2) 0.0204(6) Uani 1 1 d . .
N4 N 0.11841(10) 0.5591(3) 0.5176(2) 0.0266(7) Uani 1 1 d . .
H4 H 0.1263 0.6299 0.4824 0.032 Uiso 1 1 calc R .
C1 C 0.14944(10) 0.0926(4) 0.8725(2) 0.0172(7) Uani 1 1 d . .
C2 C 0.17858(10) 0.1321(4) 0.9446(3) 0.0193(7) Uani 1 1 d . .
C3 C 0.18542(11) 0.2446(4) 0.7991(3) 0.0245(8) Uani 1 1 d . .
C4 C 0.11700(10) -0.0113(4) 0.8729(2) 0.0162(7) Uani 1 1 d . .
C5 C 0.19186(10) 0.0868(4) 1.0510(3) 0.0210(8) Uani 1 1 d . .
C6 C 0.20283(12) 0.3445(5) 0.7276(3) 0.0369(10) Uani 1 1 d . .
H6A H 0.2151 0.4239 0.7659 0.044 Uiso 1 1 calc R .
H6B H 0.1825 0.3854 0.6820 0.044 Uiso 1 1 calc R .
C7 C 0.23143(17) 0.2761(6) 0.6663(5) 0.0631(16) Uani 1 1 d . .
H7A H 0.2186 0.2101 0.6176 0.076 Uiso 1 1 calc R .
H7B H 0.2495 0.2202 0.7102 0.076 Uiso 1 1 calc R .
C8 C 0.25309(18) 0.3909(7) 0.6105(5) 0.0760(19) Uani 1 1 d . .
H8A H 0.2352 0.4468 0.5674 0.114 Uiso 1 1 calc R .
H8B H 0.2710 0.3441 0.5702 0.114 Uiso 1 1 calc R .
H8C H 0.2666 0.4540 0.6588 0.114 Uiso 1 1 calc R .
C9 C 0.08899(10) 0.4317(4) 0.6257(3) 0.0194(7) Uani 1 1 d . .
C10 C 0.09250(11) 0.5703(4) 0.5900(3) 0.0216(8) Uani 1 1 d . .
C11 C 0.12949(11) 0.4186(4) 0.5108(3) 0.0242(8) Uani 1 1 d . .
C12 C 0.06724(10) 0.3678(4) 0.7069(3) 0.0202(8) Uani 1 1 d . .
C13 C 0.07865(11) 0.7183(4) 0.6150(3) 0.0214(8) Uani 1 1 d . .
C14 C 0.15725(12) 0.3674(4) 0.4392(3) 0.0283(9) Uani 1 1 d . .
H14A H 0.1640 0.2673 0.4546 0.034 Uiso 1 1 calc R .
H14B H 0.1804 0.4252 0.4487 0.034 Uiso 1 1 calc R .
C15 C 0.14124(13) 0.3779(5) 0.3291(3) 0.0353(10) Uani 1 1 d . .
H15A H 0.1384 0.4792 0.3101 0.042 Uiso 1 1 calc R .
H15B H 0.1161 0.3329 0.3213 0.042 Uiso 1 1 calc R .
C16 C 0.16771(14) 0.3028(5) 0.2595(3) 0.0439(11) Uani 1 1 d . .
H16A H 0.1930 0.3426 0.2708 0.066 Uiso 1 1 calc R .
H16B H 0.1582 0.3180 0.1903 0.066 Uiso 1 1 calc R .
H16C H 0.1685 0.2007 0.2738 0.066 Uiso 1 1 calc R .

loop_
_atom_site_aniso_label
_atom_site_aniso_U_11
_atom_site_aniso_U_22
_atom_site_aniso_U_33
_atom_site_aniso_U_23
_atom_site_aniso_U_13
_atom_site_aniso_U_12
C17 0.0394(11) 0.0404(11) 0.0378(10) -0.0014(6) 0.0036(6) 0.0002(7)
O9 0.0390(10) 0.0398(11) 0.0371(10) -0.0012(6) 0.0038(6) 0.0001(7)
C17' 0.0396(10) 0.0406(11) 0.0377(10) -0.0014(6) 0.0036(6) 0.0002(7)
O9' 0.0389(10) 0.0397(11) 0.0368(10) -0.0012(6) 0.0040(6) 0.0000(6)
Gd1 0.01827(10) 0.01243(10) 0.01163(10) 0.00054(6) 0.00213(7) 0.00079(6)
Gd2 0.01933(13) 0.01671(13) 0.01862(13) 0.000 0.00430(10) 0.000
O1 0.0259(14) 0.0201(13) 0.0153(12) 0.0012(10) -0.0016(10) -0.0060(10)
O2 0.0330(15) 0.0249(14) 0.0152(13) 0.0009(10) 0.0037(11) -0.0103(11)
O3 0.0213(13) 0.0319(15) 0.0218(13) 0.0081(11) 0.0036(11) -0.0018(11)
O4 0.0278(16) 0.056(2) 0.0282(15) 0.0049(14) -0.0067(12) -0.0169(14)
O5 0.0328(15) 0.0163(13) 0.0320(14) 0.0030(11) 0.0131(12) 0.0044(11)
O6 0.0438(18) 0.0276(15) 0.0344(16) 0.0073(12) 0.0207(14) 0.0155(13)
O7 0.0327(16) 0.0175(14) 0.0473(17) -0.0039(12) 0.0183(14) -0.0024(11)
O8 0.0318(15) 0.0145(13) 0.0282(14) -0.0010(10) 0.0092(12) -0.0035(11)
O10 0.0216(16) 0.0421(19) 0.097(3) -0.0312(19) -0.0013(17) 0.0026(13)
O11 0.0410(18) 0.057(2) 0.0343(16) 0.0150(15) 0.0080(14) 0.0243(15)
O12 0.055(3) 0.093(3) 0.089(3) -0.039(3) 0.017(2) 0.012(2)
N1 0.0221(16) 0.0228(16) 0.0180(15) 0.0025(12) 0.0024(12) -0.0041(13)
N2 0.0230(17) 0.0290(18) 0.0229(16) 0.0024(13) -0.0003(13) -0.0103(14)
N3 0.0265(17) 0.0165(15) 0.0188(15) -0.0010(12) 0.0053(13) 0.0015(13)
N4 0.037(2) 0.0169(16) 0.0280(17) 0.0008(13) 0.0161(15) -0.0024(13)
C1 0.0221(18) 0.0167(17) 0.0133(16) -0.0005(13) 0.0050(14) 0.0010(14)
C2 0.0226(19) 0.0177(18) 0.0180(17) -0.0024(14) 0.0048(14) -0.0006(14)
C3 0.0230(19) 0.028(2) 0.0228(19) 0.0043(15) 0.0026(15) -0.0034(16)
C4 0.0206(18) 0.0144(17) 0.0136(17) -0.0005(13) 0.0018(14) 0.0045(14)
C5 0.0213(19) 0.0235(19) 0.0182(18) -0.0015(14) 0.0021(15) 0.0001(15)
C6 0.033(2) 0.040(3) 0.037(2) 0.0132(19) -0.0008(19) -0.0100(19)
C7 0.068(4) 0.055(3) 0.072(4) 0.002(3) 0.043(3) -0.007(3)
C8 0.063(4) 0.085(5) 0.085(5) 0.019(4) 0.041(4) -0.018(3)
C9 0.0220(19) 0.0189(19) 0.0175(18) -0.0038(13) 0.0025(14) 0.0028(14)
C10 0.025(2) 0.0193(19) 0.0211(19) -0.0023(14) 0.0064(16) -0.0004(15)
C11 0.032(2) 0.0155(18) 0.026(2) 0.0020(14) 0.0062(17) 0.0009(15)
C12 0.0197(18) 0.022(2) 0.0189(18) 0.0003(14) 0.0017(14) 0.0047(14)
C13 0.029(2) 0.0163(18) 0.0191(18) -0.0013(14) 0.0037(16) -0.0009(15)
C14 0.033(2) 0.028(2) 0.026(2) 0.0008(16) 0.0120(17) 0.0014(17)
C15 0.038(2) 0.038(2) 0.031(2) 0.0010(18) 0.0071(19) -0.0004(19)
C16 0.046(3) 0.053(3) 0.035(2) -0.011(2) 0.012(2) -0.006(2)

loop_
_atom_type_symbol
_atom_type_description
_atom_type_scat_dispersion_real
_atom_type_scat_dispersion_imag
_atom_type_scat_source
C C 0.0033 0.0016 'International Tables Vol C Tables 4.2.6.8 and 6.1.1.4'
H H 0.0000 0.0000 'International Tables Vol C Tables 4.2.6.8 and 6.1.1.4'
N N 0.0061 0.0033 'International Tables Vol C Tables 4.2.6.8 and 6.1.1.4'
O O 0.0106 0.0060 'International Tables Vol C Tables 4.2.6.8 and 6.1.1.4'
Gd Gd -0.1653 3.9035 'International Tables Vol C Tables 4.2.6.8 and 6.1.1.4'

loop_
_geom_angle_atom_site_label_1
_geom_angle_atom_site_label_2
_geom_angle_atom_site_label_3
_geom_angle
_geom_angle_site_symmetry_1
_geom_angle_site_symmetry_3
O9 C17 O9 180.0(4) . 5_566
O9 C17 H17A 105.7 . .
O9 C17 H17A 74.3 5_566 .
O9 C17 H17B 74.3 . .
O9 C17 H17B 105.7 5_566 .
H17A C17 H17B 180.0 . .
C17 O9 Gd2 150.9(8) . .
C17 O9 H17B 44.5 . .
Gd2 O9 H17B 154.2 . .
O9' C17' O9' 180.0(6) 5_566 .
O9' C17' H17A 104.5 5_566 .
O9' C17' H17A 75.5 . .
O9' C17' H17B 75.5 5_566 .
O9' C17' H17B 104.5 . .
H17A C17' H17B 180.0 . .
C17' O9' Gd2 153.4(6) . .
C17' O9' H17A 45.9 . .
Gd2 O9' H17A 150.1 . .
O3 Gd1 O2 76.05(9) 6 6
O3 Gd1 O1 104.03(9) 6 .
O2 Gd1 O1 152.21(8) 6 .
O3 Gd1 O8 79.09(9) 6 1_545
O2 Gd1 O8 75.97(8) 6 1_545
O1 Gd1 O8 76.78(8) . 1_545
O3 Gd1 O5 146.82(9) 6 .
O2 Gd1 O5 122.34(8) 6 .
O1 Gd1 O5 72.73(8) . .
O8 Gd1 O5 129.61(8) 1_545 .
O3 Gd1 O10 142.52(10) 6 .
O2 Gd1 O10 73.60(11) 6 .
O1 Gd1 O10 93.08(11) . .
O8 Gd1 O10 72.65(10) 1_545 .
O5 Gd1 O10 70.03(10) . .
O3 Gd1 N3 99.74(9) 6 .
O2 Gd1 N3 74.19(9) 6 .
O1 Gd1 N3 131.84(8) . .
O8 Gd1 N3 149.46(9) 1_545 .
O5 Gd1 N3 64.67(9) . .
O10 Gd1 N3 92.69(11) . .
O3 Gd1 N1 74.63(9) 6 .
O2 Gd1 N1 138.04(9) 6 .
O1 Gd1 N1 65.34(8) . .
O8 Gd1 N1 125.92(9) 1_545 .
O5 Gd1 N1 74.24(9) . .
O10 Gd1 N1 142.51(10) . .
N3 Gd1 N1 81.93(9) . .
O6 Gd2 O6 91.74(15) 2_556 .
O6 Gd2 O7 145.14(9) 2_556 .
O6 Gd2 O7 76.76(9) . .
O6 Gd2 O7 76.76(9) 2_556 2_556
O6 Gd2 O7 145.14(9) . 2_556
O7 Gd2 O7 129.74(12) . 2_556
O6 Gd2 O9 77.3(3) 2_556 .
O6 Gd2 O9 85.9(3) . .
O7 Gd2 O9 69.2(2) . .
O7 Gd2 O9 122.2(2) 2_556 .
O6 Gd2 O9 85.9(3) 2_556 2_556
O6 Gd2 O9 77.3(2) . 2_556
O7 Gd2 O9 122.2(2) . 2_556
O7 Gd2 O9 69.2(2) 2_556 2_556
O9 Gd2 O9 155.8(6) . 2_556
O6 Gd2 O11 147.45(10) 2_556 2_556
O6 Gd2 O11 98.50(11) . 2_556
O7 Gd2 O11 67.40(10) . 2_556
O7 Gd2 O11 77.29(10) 2_556 2_556
O9 Gd2 O11 134.0(3) . 2_556
O9 Gd2 O11 66.7(3) 2_556 2_556
O6 Gd2 O11 98.50(11) 2_556 .
O6 Gd2 O11 147.45(10) . .
O7 Gd2 O11 77.29(10) . .
O7 Gd2 O11 67.40(10) 2_556 .
O9 Gd2 O11 66.7(3) . .
O9 Gd2 O11 134.0(3) 2_556 .
O11 Gd2 O11 89.29(16) 2_556 .
O6 Gd2 O9' 70.12(16) 2_556 .
O6 Gd2 O9' 74.0(2) . .
O7 Gd2 O9' 75.07(16) . .
O7 Gd2 O9' 129.28(17) 2_556 .
O9 Gd2 O9' 14.5(2) . .
O9 Gd2 O9' 141.6(5) 2_556 .
O11 Gd2 O9' 142.42(17) 2_556 .
O11 Gd2 O9' 80.6(2) . .
O6 Gd2 O9' 74.0(2) 2_556 2_556
O6 Gd2 O9' 70.12(16) . 2_556
O7 Gd2 O9' 129.28(17) . 2_556
O7 Gd2 O9' 75.07(16) 2_556 2_556
O9 Gd2 O9' 141.6(5) . 2_556
O9 Gd2 O9' 14.5(2) 2_556 2_556
O11 Gd2 O9' 80.6(2) 2_556 2_556
O11 Gd2 O9' 142.42(17) . 2_556
O9' Gd2 O9' 127.5(4) . 2_556
C4 O1 Gd1 127.3(2) . .
C4 O2 Gd1 149.7(2) . 6_556
C5 O3 Gd1 149.3(2) . 6_556
C12 O5 Gd1 126.8(2) . .
C12 O6 Gd2 144.6(3) . .
C13 O7 Gd2 148.7(2) . .
C13 O8 Gd1 136.5(2) . 1_565
Gd1 O10 O12 136.27(16) . .
Gd1 O10 H1W 119.9 . .
O12 O10 H1W 88.3 . .
Gd1 O10 H2W 140.9 . .
O12 O10 H2W 7.5 . .
H1W O10 H2W 80.9 . .
Gd2 O11 H3W 133.9 . .
Gd2 O11 H4W 119.2 . .
H3W O11 H4W 101.7 . .
O10 O12 H5W 100.9 . .
O10 O12 H6W 129.3 . .
H5W O12 H6W 95.7 . .
C3 N1 C1 105.7(3) . .
C3 N1 Gd1 139.3(2) . .
C1 N1 Gd1 113.9(2) . .
C3 N2 C2 109.4(3) . .
C3 N2 H2 125.3 . .
C2 N2 H2 125.3 . .
C11 N3 C9 106.2(3) . .
C11 N3 Gd1 138.5(2) . .
C9 N3 Gd1 115.3(2) . .
C11 N4 C10 109.1(3) . .
C11 N4 H4 125.5 . .
C10 N4 H4 125.5 . .
C2 C1 N1 109.6(3) . .
C2 C1 C4 133.3(3) . .
N1 C1 C4 117.0(3) . .
N2 C2 C1 104.5(3) . .
N2 C2 C5 118.8(3) . .
C1 C2 C5 136.4(3) . .
N1 C3 N2 110.7(3) . .
N1 C3 C6 127.7(3) . .
N2 C3 C6 121.6(3) . .
O2 C4 O1 122.1(3) . .
O2 C4 C1 122.0(3) . .
O1 C4 C1 115.8(3) . .
O4 C5 O3 126.0(3) . .
O4 C5 C2 116.0(3) . .
O3 C5 C2 118.0(3) . .
C3 C6 C7 114.8(4) . .
C3 C6 H6A 108.6 . .
C7 C6 H6A 108.6 . .
C3 C6 H6B 108.6 . .
C7 C6 H6B 108.6 . .
H6A C6 H6B 107.5 . .
C6 C7 C8 111.0(5) . .
C6 C7 H7A 109.4 . .
C8 C7 H7A 109.4 . .
C6 C7 H7B 109.4 . .
C8 C7 H7B 109.4 . .
H7A C7 H7B 108.0 . .
C7 C8 H8A 109.5 . .
C7 C8 H8B 109.5 . .
H8A C8 H8B 109.5 . .
C7 C8 H8C 109.5 . .
H8A C8 H8C 109.5 . .
H8B C8 H8C 109.5 . .
C10 C9 N3 109.9(3) . .
C10 C9 C12 133.1(3) . .
N3 C9 C12 117.0(3) . .
C9 C10 N4 104.7(3) . .
C9 C10 C13 137.1(3) . .
N4 C10 C13 117.9(3) . .
N3 C11 N4 110.1(3) . .
N3 C11 C14 126.6(3) . .
N4 C11 C14 123.3(3) . .
O5 C12 O6 123.7(3) . .
O5 C12 C9 116.2(3) . .
O6 C12 C9 120.1(3) . .
O7 C13 O8 125.2(3) . .
O7 C13 C10 120.1(3) . .
O8 C13 C10 114.6(3) . .
C11 C14 C15 112.5(3) . .
C11 C14 H14A 109.1 . .
C15 C14 H14A 109.1 . .
C11 C14 H14B 109.1 . .
C15 C14 H14B 109.1 . .
H14A C14 H14B 107.8 . .
C14 C15 C16 110.9(4) . .
C14 C15 H15A 109.5 . .
C16 C15 H15A 109.5 . .
C14 C15 H15B 109.5 . .
C16 C15 H15B 109.5 . .
H15A C15 H15B 108.0 . .
C15 C16 H16A 109.5 . .
C15 C16 H16B 109.5 . .
H16A C16 H16B 109.5 . .
C15 C16 H16C 109.5 . .
H16A C16 H16C 109.5 . .
H16B C16 H16C 109.5 . .

loop_
_geom_bond_atom_site_label_1
_geom_bond_atom_site_label_2
_geom_bond_distance
_geom_bond_site_symmetry_2
C17 O9 1.199(7) .
C17 O9 1.199(7) 5_566
C17 H17A 0.9600 .
C17 H17B 0.9600 .
O9 Gd2 2.404(7) .
C17' O9' 1.140(5) 5_566
C17' O9' 1.140(5) .
C17' H17A 0.9600 .
C17' H17B 0.9600 .
O9' Gd2 2.445(5) .
Gd1 O3 2.313(2) 6
Gd1 O2 2.347(2) 6
Gd1 O1 2.369(2) .
Gd1 O8 2.392(2) 1_545
Gd1 O5 2.425(2) .
Gd1 O10 2.454(3) .
Gd1 N3 2.578(3) .
Gd1 N1 2.596(3) .
Gd2 O6 2.303(3) 2_556
Gd2 O6 2.303(3) .
Gd2 O7 2.402(3) .
Gd2 O7 2.402(3) 2_556
Gd2 O9 2.404(7) 2_556
Gd2 O11 2.417(3) 2_556
Gd2 O11 2.417(3) .
Gd2 O9' 2.445(5) 2_556
O1 C4 1.276(4) .
O2 C4 1.244(4) .
O2 Gd1 2.347(2) 6_556
O3 C5 1.267(4) .
O3 Gd1 2.313(2) 6_556
O4 C5 1.234(4) .
O5 C12 1.249(4) .
O6 C12 1.255(4) .
O7 C13 1.246(4) .
O8 C13 1.253(4) .
O8 Gd1 2.392(2) 1_565
O10 O12 2.707(5) .
O10 H1W 0.8499 .
O10 H2W 0.8497 .
O11 H3W 0.8500 .
O11 H4W 0.8499 .
O12 H5W 0.8498 .
O12 H6W 0.8500 .
N1 C3 1.326(5) .
N1 C1 1.397(4) .
N2 C3 1.350(5) .
N2 C2 1.372(4) .
N2 H2 0.8600 .
N3 C11 1.323(5) .
N3 C9 1.394(4) .
N4 C11 1.357(5) .
N4 C10 1.381(5) .
N4 H4 0.8600 .
C1 C2 1.387(5) .
C1 C4 1.487(5) .
C2 C5 1.507(5) .
C3 C6 1.489(5) .
C6 C7 1.484(7) .
C6 H6A 0.9700 .
C6 H6B 0.9700 .
C7 C8 1.530(7) .
C7 H7A 0.9700 .
C7 H7B 0.9700 .
C8 H8A 0.9600 .
C8 H8B 0.9600 .
C8 H8C 0.9600 .
C9 C10 1.371(5) .
C9 C12 1.492(5) .
C10 C13 1.494(5) .
C11 C14 1.493(5) .
C14 C15 1.522(6) .
C14 H14A 0.9700 .
C14 H14B 0.9700 .
C15 C16 1.529(6) .
C15 H15A 0.9700 .
C15 H15B 0.9700 .
C16 H16A 0.9600 .
C16 H16B 0.9600 .
C16 H16C 0.9600 .

loop_
_geom_hbond_atom_site_label_D
_geom_hbond_atom_site_label_H
_geom_hbond_atom_site_label_A
_geom_hbond_distance_DH
_geom_hbond_distance_HA
_geom_hbond_distance_DA
_geom_hbond_angle_DHA
_geom_hbond_site_symmetry_A
N2 H2 O4 0.86 2.15 2.947(4) 153.5 7_557
O12 H6W O5 0.85 2.14 2.964(5) 164.7 2_556
O12 H5W O9' 0.85 2.30 3.145(10) 179.5 .
O11 H3W O2 0.85 2.59 3.034(4) 113.9 2_566
O11 H4W O1 0.85 2.03 2.870(4) 168.3 2_566
O11 H3W O2 0.85 2.59 3.034(4) 113.9 2_566
O11 H3W O10 0.85 2.40 3.181(5) 153.3 5_566
O10 H2W O12 0.85 1.87 2.707(5) 169.1 .
O10 H1W O7 0.85 2.53 3.157(5) 131.8 1_545

loop_
_geom_torsion_atom_site_label_1
_geom_torsion_atom_site_label_2
_geom_torsion_atom_site_label_3
_geom_torsion_atom_site_label_4
_geom_torsion
_geom_torsion_site_symmetry_1
_geom_torsion_site_symmetry_4
O9 C17 O9 Gd2 -47(2) 5_566 .
O9' C17' O9' Gd2 65(2) 5_566 .
C17 O9 Gd2 O6 -92.5(15) . 2_556
C17 O9 Gd2 O6 0.2(14) . .
C17 O9 Gd2 O7 77.6(14) . .
C17 O9 Gd2 O7 -157.7(13) . 2_556
C17 O9 Gd2 O9 -45.4(14) . 2_556
C17 O9 Gd2 O11 98.1(15) . 2_556
C17 O9 Gd2 O11 162.3(15) . .
C17 O9 Gd2 O9' -33.9(11) . .
C17 O9 Gd2 O9' -50.0(17) . 2_556
C17' O9' Gd2 O6 157.3(13) . 2_556
C17' O9' Gd2 O6 -104.8(12) . .
C17' O9' Gd2 O7 -24.6(11) . .
C17' O9' Gd2 O7 105.0(11) . 2_556
C17' O9' Gd2 O9 39.6(12) . .
C17' O9' Gd2 O9 -148.0(11) . 2_556
C17' O9' Gd2 O11 -21.7(14) . 2_556
C17' O9' Gd2 O11 54.7(12) . .
C17' O9' Gd2 O9' -153.0(12) . 2_556
O3 Gd1 O1 C4 68.3(3) 6 .
O2 Gd1 O1 C4 155.0(2) 6 .
O8 Gd1 O1 C4 143.3(3) 1_545 .
O5 Gd1 O1 C4 -77.3(3) . .
O10 Gd1 O1 C4 -145.3(3) . .
N3 Gd1 O1 C4 -48.9(3) . .
N1 Gd1 O1 C4 2.9(3) . .
O3 Gd1 O5 C12 69.1(4) 6 .
O2 Gd1 O5 C12 -47.5(3) 6 .
O1 Gd1 O5 C12 158.4(3) . .
O8 Gd1 O5 C12 -146.2(3) 1_545 .
O10 Gd1 O5 C12 -101.6(3) . .
N3 Gd1 O5 C12 1.5(3) . .
N1 Gd1 O5 C12 89.9(3) . .
O6 Gd2 O6 C12 87.3(5) 2_556 .
O7 Gd2 O6 C12 -59.4(5) . .
O7 Gd2 O6 C12 156.4(4) 2_556 .
O9 Gd2 O6 C12 10.2(5) . .
O9 Gd2 O6 C12 172.7(5) 2_556 .
O11 Gd2 O6 C12 -123.7(5) 2_556 .
O11 Gd2 O6 C12 -21.5(6) . .
O9' Gd2 O6 C12 18.6(5) . .
O9' Gd2 O6 C12 159.6(5) 2_556 .
O6 Gd2 O7 C13 -52.4(6) 2_556 .
O6 Gd2 O7 C13 21.2(5) . .
O7 Gd2 O7 C13 175.4(5) 2_556 .
O9 Gd2 O7 C13 -69.4(6) . .
O9 Gd2 O7 C13 86.7(6) 2_556 .
O11 Gd2 O7 C13 126.4(5) 2_556 .
O11 Gd2 O7 C13 -139.0(5) . .
O9' Gd2 O7 C13 -55.5(5) . .
O9' Gd2 O7 C13 71.1(6) 2_556 .
O3 Gd1 O10 O12 -169.9(2) 6 .
O2 Gd1 O10 O12 -132.7(3) 6 .
O1 Gd1 O10 O12 72.1(3) . .
O8 Gd1 O10 O12 147.2(3) 1_545 .
O5 Gd1 O10 O12 1.7(2) . .
N3 Gd1 O10 O12 -60.1(3) . .
N1 Gd1 O10 O12 20.2(4) . .
O3 Gd1 N1 C3 54.9(4) 6 .
O2 Gd1 N1 C3 7.7(4) 6 .
O1 Gd1 N1 C3 168.7(4) . .
O8 Gd1 N1 C3 118.7(4) 1_545 .
O5 Gd1 N1 C3 -113.5(4) . .
O10 Gd1 N1 C3 -131.4(4) . .
N3 Gd1 N1 C3 -47.6(4) . .
O3 Gd1 N1 C1 -111.1(2) 6 .
O2 Gd1 N1 C1 -158.3(2) 6 .
O1 Gd1 N1 C1 2.7(2) . .
O8 Gd1 N1 C1 -47.3(3) 1_545 .
O5 Gd1 N1 C1 80.6(2) . .
O10 Gd1 N1 C1 62.6(3) . .
N3 Gd1 N1 C1 146.4(2) . .
O3 Gd1 N3 C11 30.0(4) 6 .
O2 Gd1 N3 C11 -42.4(4) 6 .
O1 Gd1 N3 C11 149.0(4) . .
O8 Gd1 N3 C11 -55.0(5) 1_545 .
O5 Gd1 N3 C11 179.1(4) . .
O10 Gd1 N3 C11 -114.5(4) . .
N1 Gd1 N3 C11 102.8(4) . .
O3 Gd1 N3 C9 -151.5(2) 6 .
O2 Gd1 N3 C9 136.1(3) 6 .
O1 Gd1 N3 C9 -32.6(3) . .
O8 Gd1 N3 C9 123.5(2) 1_545 .
O5 Gd1 N3 C9 -2.4(2) . .
O10 Gd1 N3 C9 64.0(3) . .
N1 Gd1 N3 C9 -78.7(2) . .
C3 N1 C1 C2 -0.7(4) . .
Gd1 N1 C1 C2 169.9(2) . .
C3 N1 C1 C4 -177.7(3) . .
Gd1 N1 C1 C4 -7.1(4) . .
C3 N2 C2 C1 0.5(4) . .
C3 N2 C2 C5 175.2(3) . .
N1 C1 C2 N2 0.1(4) . .
C4 C1 C2 N2 176.5(4) . .
N1 C1 C2 C5 -173.2(4) . .
C4 C1 C2 C5 3.1(7) . .
C1 N1 C3 N2 1.0(4) . .
Gd1 N1 C3 N2 -165.7(3) . .
C1 N1 C3 C6 -178.6(4) . .
Gd1 N1 C3 C6 14.7(7) . .
C2 N2 C3 N1 -0.9(4) . .
C2 N2 C3 C6 178.7(4) . .
Gd1 O2 C4 O1 -163.7(3) 6_556 .
Gd1 O2 C4 C1 18.0(7) 6_556 .
Gd1 O1 C4 O2 174.1(2) . .
Gd1 O1 C4 C1 -7.6(4) . .
C2 C1 C4 O2 11.8(6) . .
N1 C1 C4 O2 -172.1(3) . .
C2 C1 C4 O1 -166.6(4) . .
N1 C1 C4 O1 9.5(4) . .
Gd1 O3 C5 O4 145.1(4) 6_556 .
Gd1 O3 C5 C2 -35.9(6) 6_556 .
N2 C2 C5 O4 -3.5(5) . .
C1 C2 C5 O4 169.2(4) . .
N2 C2 C5 O3 177.5(3) . .
C1 C2 C5 O3 -9.9(6) . .
N1 C3 C6 C7 -89.3(6) . .
N2 C3 C6 C7 91.1(5) . .
C3 C6 C7 C8 -169.3(5) . .
C11 N3 C9 C10 -0.3(4) . .
Gd1 N3 C9 C10 -179.2(2) . .
C11 N3 C9 C12 -177.8(3) . .
Gd1 N3 C9 C12 3.2(4) . .
N3 C9 C10 N4 0.0(4) . .
C12 C9 C10 N4 177.0(4) . .
N3 C9 C10 C13 -174.1(4) . .
C12 C9 C10 C13 2.9(8) . .
C11 N4 C10 C9 0.3(4) . .
C11 N4 C10 C13 175.8(3) . .
C9 N3 C11 N4 0.5(4) . .
Gd1 N3 C11 N4 179.0(3) . .
C9 N3 C11 C14 -179.7(4) . .
Gd1 N3 C11 C14 -1.1(7) . .
C10 N4 C11 N3 -0.5(5) . .
C10 N4 C11 C14 179.6(4) . .
Gd1 O5 C12 O6 -178.7(3) . .
Gd1 O5 C12 C9 -0.4(5) . .
Gd2 O6 C12 O5 -129.7(4) . .
Gd2 O6 C12 C9 52.1(6) . .
C10 C9 C12 O5 -178.9(4) . .
N3 C9 C12 O5 -2.1(5) . .
C10 C9 C12 O6 -0.5(7) . .
N3 C9 C12 O6 176.3(3) . .
Gd2 O7 C13 O8 -174.7(3) . .
Gd2 O7 C13 C10 5.5(7) . .
Gd1 O8 C13 O7 22.6(6) 1_565 .
Gd1 O8 C13 C10 -157.5(3) 1_565 .
C9 C10 C13 O7 -22.4(7) . .
N4 C10 C13 O7 164.1(3) . .
C9 C10 C13 O8 157.7(4) . .
N4 C10 C13 O8 -15.8(5) . .
N3 C11 C14 C15 112.4(4) . .
N4 C11 C14 C15 -67.8(5) . .
C11 C14 C15 C16 -171.0(4) . .
